data_7064442
loop_
_publ_author_name
'Qu, Ziyi'
'Zhao, Jinjin'
'Ren, Ning'
'Zhang, Jianjun'

_publ_section_title
;
 Synthesis, structures, thermal decomposition mechanism, and luminescence
 properties of Sm(iii), Pr(iii), Nd(iii), and La(iii) complexes with
 diverse carboxylate coordination modes
;
_journal_name_full 'New Journal of Chemistry'
_journal_paper_doi 10.1039/D5NJ05019G
_journal_year 2026
_chemical_formula_moiety 'C72 H66 N4 O12 Sm2, H2 O'
_chemical_formula_sum 'C72 H68 N4 O13 Sm2'
_chemical_formula_weight 1498.00
_space_group_crystal_system triclinic
_space_group_IT_number 2
_space_group_name_Hall '-P 1'
_space_group_name_H-M_alt 'P -1'
_atom_sites_solution_hydrogens mixed
_atom_sites_solution_primary dual
_audit_creation_date 2025-04-15
_audit_creation_method
;
Olex2 1.3
(compiled 2020.07.31 svn.rc2a77460 for OlexSys, GUI svn.r6145)
;
_audit_update_record
;
2025-09-22 deposited with the CCDC.	2026-05-26 downloaded from the CCDC.
;
_cell_angle_alpha 89.183(9)
_cell_angle_beta 66.989(8)
_cell_angle_gamma 82.021(8)
_cell_formula_units_Z 1
_cell_length_a 10.678(3)
_cell_length_b 12.640(3)
_cell_length_c 12.648(3)
_cell_measurement_reflns_used 9940
_cell_measurement_temperature 100.0
_cell_measurement_theta_max 25.145
_cell_measurement_theta_min 2.827
_cell_volume 1554.6(7)
_computing_cell_refinement 'SAINT V8.40A (Bruker, 2019)'
_computing_data_reduction 'SAINT V8.40A (Bruker, 2019)'
_computing_molecular_graphics 'Olex2 1.3 (Dolomanov et al., 2009)'
_computing_publication_material 'Olex2 1.3 (Dolomanov et al., 2009)'
_computing_structure_refinement 'SHELXL 2019/3 (Sheldrick, 2015)'
_computing_structure_solution 'SHELXT 2014/5 (Sheldrick, 2014)'
_diffrn_ambient_temperature 100.0
_diffrn_measured_fraction_theta_full 0.997
_diffrn_measured_fraction_theta_max 0.997
_diffrn_measurement_device_type 'Bruker APEX-II CCD'
_diffrn_measurement_method '\f and \w scans'
_diffrn_radiation_type MoK\a
_diffrn_radiation_wavelength 0.71073
_diffrn_reflns_av_R_equivalents 0.1204
_diffrn_reflns_av_unetI/netI 0.1013
_diffrn_reflns_Laue_measured_fraction_full 0.997
_diffrn_reflns_Laue_measured_fraction_max 0.997
_diffrn_reflns_limit_h_max 12
_diffrn_reflns_limit_h_min -12
_diffrn_reflns_limit_k_max 15
_diffrn_reflns_limit_k_min -15
_diffrn_reflns_limit_l_max 15
_diffrn_reflns_limit_l_min -15
_diffrn_reflns_number 22658
_diffrn_reflns_point_group_measured_fraction_full 0.997
_diffrn_reflns_point_group_measured_fraction_max 0.997
_diffrn_reflns_theta_full 25.025
_diffrn_reflns_theta_max 25.025
_diffrn_reflns_theta_min 2.822
_diffrn_source_current 30.0
_diffrn_source_power 1.5
_diffrn_source_voltage 50.0
_diffrn_standards_number 0
_exptl_absorpt_coefficient_mu 1.941
_exptl_absorpt_correction_T_max 0.7452
_exptl_absorpt_correction_T_min 0.5429
_exptl_absorpt_correction_type multi-scan
_exptl_absorpt_process_details
;
SADABS-2016/2 (Bruker,2016/2) was used for absorption correction.
wR2(int) was 0.1224 before and 0.0910 after correction.
The Ratio of minimum to maximum transmission is 0.7285.
The \l/2 correction factor is Not present.
;
_exptl_crystal_colour colourless
_exptl_crystal_colour_primary colourless
_exptl_crystal_density_diffrn 1.600
_exptl_crystal_description plate
_exptl_crystal_F_000 756
_exptl_crystal_size_max 0.18
_exptl_crystal_size_mid 0.09
_exptl_crystal_size_min 0.03
_refine_diff_density_max 2.238
_refine_diff_density_min -2.109
_refine_diff_density_rms 0.216
_refine_ls_extinction_coef 0.0030(9)
_refine_ls_extinction_expression Fc^*^=kFc[1+0.001xFc^2^\l^3^/sin(2\q)]^-1/4^
_refine_ls_extinction_method 'SHELXL-2019/2 (Sheldrick 2019)'
_refine_ls_goodness_of_fit_ref 1.064
_refine_ls_hydrogen_treatment constr
_refine_ls_matrix_type full
_refine_ls_number_parameters 421
_refine_ls_number_reflns 5467
_refine_ls_number_restraints 0
_refine_ls_restrained_S_all 1.064
_refine_ls_R_factor_all 0.1086
_refine_ls_R_factor_gt 0.0780
_refine_ls_shift/su_max 0.000
_refine_ls_shift/su_mean 0.000
_refine_ls_structure_factor_coef Fsqd
_refine_ls_weighting_details 'w=1/[\s^2^(Fo^2^)+(0.0597P)^2^+23.4959P] where P=(Fo^2^+2Fc^2^)/3'
_refine_ls_weighting_scheme calc
_refine_ls_wR_factor_gt 0.1648
_refine_ls_wR_factor_ref 0.1864
_reflns_Friedel_coverage 0.000
_reflns_number_gt 4185
_reflns_number_total 5467
_reflns_threshold_expression 'I > 2\s(I)'
_cod_data_source_file d5nj05019g2.cif
_cod_data_source_block mo_250408b5-sma_a
_cod_database_code 7064442
_shelx_shelxl_version_number 2019/3
_shelx_space_group_comment
;
The symmetry employed for this shelxl refinement is uniquely defined
by the following loop, which should always be used as a source of
symmetry information in preference to the above space-group names.
They are only intended as comments.
;
_shelx_estimated_absorpt_t_max 0.944
_shelx_estimated_absorpt_t_min 0.721
_olex2_refinement_description
;
1. Fixed Uiso
 At 1.2 times of:
  All C(H) groups
 At 1.5 times of:
  All C(H,H,H) groups, All O(H,H) groups
2. Others
 Fixed Sof: O8(0.5) H8D(0.5) H8E(0.5)
3.a Riding coordinates:
 O8(H8D,H8E)
3.b Aromatic/amide H refined with riding coordinates:
 C34(H34), C19(H19), C23(H23), C15(H15), C7(H7), C32(H32), C11(H11), C25(H25),
 C21(H21), C3(H3), C31(H31), C13(H13), C12(H12), C20(H20), C28(H28), C4(H4),
 C5(H5), C27(H27)
3.c Idealised Me refined as rotating group:
 C36(H36A,H36B,H36C), C16(H16A,H16B,H16C), C8(H8A,H8B,H8C), C35(H35A,H35B,
 H35C), C24(H24A,H24B,H24C)
;
_olex2_submission_special_instructions 'No special instructions were received'

loop_
_space_group_symop_operation_xyz
'x, y, z'
'-x, -y, -z'

loop_
_atom_site_label
_atom_site_type_symbol
_atom_site_fract_x
_atom_site_fract_y
_atom_site_fract_z
_atom_site_U_iso_or_equiv
_atom_site_adp_type
_atom_site_occupancy
_atom_site_site_symmetry_order
_atom_site_calc_flag
_atom_site_refinement_flags_posn
_atom_site_refinement_flags_adp
_atom_site_refinement_flags_occupancy
_atom_site_disorder_assembly
_atom_site_disorder_group
Sm1 Sm 0.12347(6) 0.48922(4) 0.33145(5) 0.0272(2) Uani 1 1 d . . . . .
O4 O 0.0261(7) 0.6424(5) 0.6127(6) 0.0267(16) Uani 1 1 d . . . . .
O5 O 0.1327(7) 0.4211(5) 0.5050(6) 0.0286(16) Uani 1 1 d . . . . .
O3 O 0.1311(7) 0.6492(5) 0.4221(6) 0.0276(16) Uani 1 1 d . . . . .
O6 O 0.0681(7) 0.4029(6) 0.6922(6) 0.0296(16) Uani 1 1 d . . . . .
O1 O 0.1434(8) 0.3969(6) 0.1449(6) 0.0349(18) Uani 1 1 d . . . . .
O2 O 0.2635(8) 0.3209(6) 0.2400(7) 0.0400(19) Uani 1 1 d . . . . .
N2 N 0.3821(9) 0.5080(6) 0.2756(7) 0.0265(19) Uani 1 1 d . . . . .
N1 N 0.2429(9) 0.6049(7) 0.1565(7) 0.031(2) Uani 1 1 d . . . . .
C9 C 0.1495(10) 0.3742(8) 0.5898(8) 0.026(2) Uani 1 1 d . . . . .
C17 C 0.0875(11) 0.6888(9) 0.5239(9) 0.030(2) Uani 1 1 d . . . . .
C18 C 0.1099(11) 0.8029(8) 0.5362(9) 0.031(2) Uani 1 1 d . . . . .
C1 C 0.2147(11) 0.3164(9) 0.1640(9) 0.034(3) Uani 1 1 d . . . . .
C10 C 0.2699(10) 0.2897(8) 0.5695(9) 0.029(2) Uani 1 1 d . . . . .
C34 C 0.4477(11) 0.4613(8) 0.3375(9) 0.030(2) Uani 1 1 d . . . . .
H34 H 0.393984 0.429962 0.406057 0.036 Uiso 1 1 calc R U . . .
C33 C 0.5866(11) 0.4540(9) 0.3118(9) 0.032(2) Uani 1 1 d . . . . .
C19 C 0.1643(11) 0.8613(9) 0.4406(10) 0.034(3) Uani 1 1 d . . . . .
H19 H 0.191152 0.829527 0.365911 0.041 Uiso 1 1 calc R U . . .
C30 C 0.4543(11) 0.5554(9) 0.1815(9) 0.032(2) Uani 1 1 d . . . . .
C23 C 0.0708(11) 0.8508(8) 0.6467(10) 0.033(3) Uani 1 1 d . . . . .
H23 H 0.034391 0.810215 0.712812 0.039 Uiso 1 1 calc R U . . .
C22 C 0.0851(11) 0.9559(9) 0.6595(10) 0.038(3) Uani 1 1 d . . . . .
C15 C 0.3377(11) 0.2388(8) 0.4601(9) 0.031(2) Uani 1 1 d . . . . .
H15 H 0.305976 0.255570 0.400510 0.037 Uiso 1 1 calc R U . . .
C2 C 0.2446(12) 0.2135(10) 0.0975(9) 0.038(3) Uani 1 1 d . . . . .
C7 C 0.2912(12) 0.1176(10) 0.1382(9) 0.038(3) Uani 1 1 d . . . . .
H7 H 0.303858 0.120444 0.208343 0.046 Uiso 1 1 calc R U . . .
C14 C 0.4546(11) 0.1619(8) 0.4412(9) 0.032(2) Uani 1 1 d . . . . .
C29 C 0.3802(11) 0.6069(9) 0.1105(9) 0.032(3) Uani 1 1 d . . . . .
C32 C 0.6611(13) 0.5052(10) 0.2150(11) 0.046(3) Uani 1 1 d . . . . .
H32 H 0.756715 0.505345 0.194347 0.055 Uiso 1 1 calc R U . . .
C11 C 0.3137(13) 0.2659(9) 0.6571(10) 0.041(3) Uani 1 1 d . . . . .
H11 H 0.264217 0.298620 0.731796 0.049 Uiso 1 1 calc R U . . .
C25 C 0.1692(11) 0.6548(9) 0.0974(10) 0.035(3) Uani 1 1 d . . . . .
H25 H 0.072365 0.655798 0.128713 0.042 Uiso 1 1 calc R U . . .
C21 C 0.1403(11) 1.0131(10) 0.5618(11) 0.040(3) Uani 1 1 d . . . . .
H21 H 0.151100 1.085566 0.569688 0.048 Uiso 1 1 calc R U . . .
C3 C 0.2245(13) 0.2089(10) -0.0046(10) 0.043(3) Uani 1 1 d . . . . .
H3 H 0.189995 0.271704 -0.032514 0.052 Uiso 1 1 calc R U . . .
C31 C 0.5975(12) 0.5563(10) 0.1481(11) 0.047(3) Uani 1 1 d . . . . .
H31 H 0.648417 0.591134 0.081132 0.056 Uiso 1 1 calc R U . . .
C13 C 0.5020(12) 0.1427(9) 0.5273(10) 0.040(3) Uani 1 1 d . . . . .
H13 H 0.583859 0.094346 0.513157 0.048 Uiso 1 1 calc R U . . .
C12 C 0.4313(14) 0.1934(10) 0.6339(10) 0.049(3) Uani 1 1 d . . . . .
H12 H 0.464250 0.178062 0.692986 0.058 Uiso 1 1 calc R U . . .
C36 C 0.6545(12) 0.3985(10) 0.3848(12) 0.046(3) Uani 1 1 d . . . . .
H36A H 0.584934 0.390439 0.461677 0.069 Uiso 1 1 calc R U . . .
H36B H 0.721710 0.440919 0.391010 0.069 Uiso 1 1 calc R U . . .
H36C H 0.701386 0.327788 0.349700 0.069 Uiso 1 1 calc R U . . .
C20 C 0.1799(12) 0.9671(10) 0.4534(11) 0.044(3) Uani 1 1 d . . . . .
H20 H 0.217846 1.007638 0.387559 0.052 Uiso 1 1 calc R U . . .
C6 C 0.3192(14) 0.0199(10) 0.0799(10) 0.046(3) Uani 1 1 d . . . . .
C28 C 0.4473(13) 0.6491(10) 0.0082(10) 0.044(3) Uani 1 1 d . . . . .
H28 H 0.544565 0.645226 -0.022792 0.053 Uiso 1 1 calc R U . . .
C4 C 0.2558(13) 0.1101(10) -0.0660(10) 0.045(3) Uani 1 1 d . . . . .
H4 H 0.245264 0.106494 -0.137013 0.054 Uiso 1 1 calc R U . . .
C5 C 0.3017(14) 0.0183(11) -0.0233(10) 0.050(3) Uani 1 1 d . . . . .
H5 H 0.321949 -0.047699 -0.065703 0.060 Uiso 1 1 calc R U . . .
C26 C 0.2281(12) 0.7034(9) -0.0047(10) 0.039(3) Uani 1 1 d . . . . .
C27 C 0.3697(14) 0.6987(10) -0.0508(11) 0.047(3) Uani 1 1 d . . . . .
H27 H 0.414293 0.729176 -0.122566 0.056 Uiso 1 1 calc R U . . .
C16 C 0.5316(14) 0.1077(10) 0.3227(10) 0.049(3) Uani 1 1 d . . . . .
H16A H 0.498479 0.039586 0.320298 0.074 Uiso 1 1 calc R U . . .
H16B H 0.630184 0.094425 0.306177 0.074 Uiso 1 1 calc R U . . .
H16C H 0.515844 0.154037 0.264971 0.074 Uiso 1 1 calc R U . . .
C8 C 0.3624(15) -0.0820(10) 0.1272(12) 0.056(4) Uani 1 1 d . . . . .
H8A H 0.385047 -0.065011 0.192406 0.084 Uiso 1 1 calc R U . . .
H8B H 0.443384 -0.122486 0.067158 0.084 Uiso 1 1 calc R U . . .
H8C H 0.287073 -0.125021 0.152829 0.084 Uiso 1 1 calc R U . . .
C35 C 0.1425(14) 0.7537(11) -0.0667(11) 0.054(4) Uani 1 1 d . . . . .
H35A H 0.085650 0.702600 -0.075319 0.080 Uiso 1 1 calc R U . . .
H35B H 0.202669 0.773984 -0.142777 0.080 Uiso 1 1 calc R U . . .
H35C H 0.082967 0.817574 -0.022454 0.080 Uiso 1 1 calc R U . . .
C24 C 0.0449(15) 1.0065(11) 0.7786(12) 0.059(4) Uani 1 1 d . . . . .
H24A H -0.038887 0.981193 0.832065 0.089 Uiso 1 1 calc R U . . .
H24B H 0.028187 1.084486 0.775574 0.089 Uiso 1 1 calc R U . . .
H24C H 0.119509 0.986467 0.805074 0.089 Uiso 1 1 calc R U . . .
O8 O 0.030(3) 0.4579(18) -0.026(2) 0.086(7) Uani 0.5 1 d . . P A -1
H8D H -0.005830 0.452321 0.047894 0.129 Uiso 0.5 1 d R U P A -1
H8E H 0.110890 0.437551 -0.024726 0.129 Uiso 0.5 1 d R U P A -1

loop_
_atom_site_aniso_label
_atom_site_aniso_U_11
_atom_site_aniso_U_22
_atom_site_aniso_U_33
_atom_site_aniso_U_23
_atom_site_aniso_U_13
_atom_site_aniso_U_12
Sm1 0.0267(3) 0.0309(4) 0.0250(3) -0.0024(2) -0.0123(2) -0.0003(2)
O4 0.025(4) 0.030(4) 0.024(4) 0.001(3) -0.010(3) -0.002(3)
O5 0.032(4) 0.031(4) 0.028(4) -0.001(3) -0.019(3) 0.001(3)
O3 0.025(4) 0.032(4) 0.028(4) -0.006(3) -0.013(3) -0.002(3)
O6 0.025(4) 0.036(4) 0.033(4) 0.002(3) -0.019(3) 0.002(3)
O1 0.044(5) 0.039(4) 0.023(4) 0.003(3) -0.014(4) -0.005(4)
O2 0.039(5) 0.043(5) 0.040(5) -0.015(4) -0.017(4) -0.005(4)
N2 0.032(5) 0.026(5) 0.024(4) -0.004(4) -0.015(4) 0.000(4)
N1 0.028(5) 0.029(5) 0.034(5) -0.005(4) -0.012(4) 0.000(4)
C9 0.024(5) 0.032(6) 0.020(5) -0.006(4) -0.006(4) -0.001(4)
C17 0.027(6) 0.038(6) 0.026(6) 0.000(5) -0.011(5) -0.001(5)
C18 0.029(6) 0.030(6) 0.037(6) -0.011(5) -0.017(5) 0.001(5)
C1 0.025(6) 0.043(7) 0.025(6) -0.004(5) -0.001(5) -0.007(5)
C10 0.021(5) 0.034(6) 0.037(6) 0.002(5) -0.017(5) -0.005(4)
C34 0.030(6) 0.034(6) 0.029(6) 0.001(4) -0.017(5) -0.001(5)
C33 0.027(6) 0.035(6) 0.034(6) -0.007(5) -0.012(5) 0.000(5)
C19 0.033(6) 0.040(7) 0.036(6) 0.009(5) -0.020(5) -0.006(5)
C30 0.028(6) 0.036(6) 0.033(6) -0.003(5) -0.017(5) 0.003(5)
C23 0.029(6) 0.029(6) 0.046(7) -0.002(5) -0.022(5) 0.001(5)
C22 0.029(6) 0.036(6) 0.052(7) -0.020(6) -0.022(6) 0.005(5)
C15 0.029(6) 0.033(6) 0.031(6) -0.005(5) -0.014(5) 0.001(5)
C2 0.034(7) 0.048(7) 0.030(6) -0.012(5) -0.010(5) -0.004(5)
C7 0.034(7) 0.052(8) 0.026(6) -0.006(5) -0.009(5) -0.003(5)
C14 0.028(6) 0.029(6) 0.030(6) -0.002(4) -0.004(5) 0.001(5)
C29 0.029(6) 0.034(6) 0.029(6) -0.007(5) -0.003(5) -0.009(5)
C32 0.029(7) 0.047(8) 0.063(9) -0.003(6) -0.020(6) -0.003(5)
C11 0.050(8) 0.041(7) 0.030(6) -0.006(5) -0.022(6) 0.017(6)
C25 0.026(6) 0.041(7) 0.041(7) -0.002(5) -0.020(5) 0.005(5)
C21 0.024(6) 0.036(7) 0.064(8) 0.000(6) -0.022(6) -0.006(5)
C3 0.046(8) 0.049(8) 0.034(6) 0.002(5) -0.016(6) -0.011(6)
C31 0.029(7) 0.054(8) 0.050(8) 0.012(6) -0.007(6) -0.007(6)
C13 0.039(7) 0.038(7) 0.047(7) -0.010(5) -0.026(6) 0.013(5)
C12 0.058(9) 0.051(8) 0.035(7) -0.004(6) -0.025(6) 0.017(6)
C36 0.031(7) 0.049(8) 0.067(9) -0.007(6) -0.031(6) 0.004(5)
C20 0.038(7) 0.042(7) 0.055(8) 0.007(6) -0.024(6) -0.005(6)
C6 0.061(9) 0.048(8) 0.036(7) -0.005(6) -0.025(6) -0.009(6)
C28 0.035(7) 0.050(8) 0.036(7) 0.001(6) -0.004(6) -0.003(6)
C4 0.054(8) 0.052(8) 0.034(7) -0.002(6) -0.024(6) -0.006(6)
C5 0.059(9) 0.051(8) 0.038(7) -0.016(6) -0.016(6) -0.005(6)
C26 0.038(7) 0.039(7) 0.035(6) 0.009(5) -0.010(5) -0.002(5)
C27 0.052(8) 0.048(8) 0.038(7) 0.004(6) -0.015(6) -0.006(6)
C16 0.055(8) 0.043(7) 0.038(7) -0.008(5) -0.014(6) 0.017(6)
C8 0.064(9) 0.046(8) 0.050(8) 0.007(6) -0.017(7) 0.000(7)
C35 0.056(9) 0.056(9) 0.051(8) 0.025(6) -0.025(7) -0.005(7)
C24 0.054(9) 0.055(9) 0.072(10) -0.032(7) -0.031(8) 0.002(7)
O8 0.089(19) 0.10(2) 0.091(19) -0.003(14) -0.058(16) -0.018(15)

loop_
_atom_type_symbol
_atom_type_description
_atom_type_scat_dispersion_real
_atom_type_scat_dispersion_imag
_atom_type_scat_source
C C 0.0033 0.0016 'International Tables Vol C Tables 4.2.6.8 and 6.1.1.4'
H H 0.0000 0.0000 'International Tables Vol C Tables 4.2.6.8 and 6.1.1.4'
N N 0.0061 0.0033 'International Tables Vol C Tables 4.2.6.8 and 6.1.1.4'
O O 0.0106 0.0060 'International Tables Vol C Tables 4.2.6.8 and 6.1.1.4'
Sm Sm -0.1638 3.4418 'International Tables Vol C Tables 4.2.6.8 and 6.1.1.4'

loop_
_geom_angle_atom_site_label_1
_geom_angle_atom_site_label_2
_geom_angle_atom_site_label_3
_geom_angle
_geom_angle_site_symmetry_1
_geom_angle_site_symmetry_3
_geom_angle_publ_flag
O4 Sm1 Sm1 66.43(16) 2_566 2_566 ?
O4 Sm1 O5 73.7(2) 2_566 . ?
O4 Sm1 O5 70.3(2) 2_566 2_566 ?
O4 Sm1 O6 84.0(2) 2_566 2_566 ?
O4 Sm1 O1 73.6(2) 2_566 . ?
O4 Sm1 O2 73.9(2) 2_566 . ?
O4 Sm1 N2 140.2(2) 2_566 . ?
O4 Sm1 N1 141.1(2) 2_566 . ?
O4 Sm1 C9 79.0(3) 2_566 2_566 ?
O4 Sm1 C1 68.7(3) 2_566 . ?
O5 Sm1 Sm1 35.27(14) 2_566 2_566 ?
O5 Sm1 Sm1 42.77(17) . 2_566 ?
O5 Sm1 O5 78.0(2) . 2_566 ?
O5 Sm1 O6 127.4(2) . 2_566 ?
O5 Sm1 O1 132.3(2) . . ?
O5 Sm1 O2 85.8(3) . . ?
O5 Sm1 N2 84.9(2) . . ?
O5 Sm1 N1 143.9(3) . . ?
O5 Sm1 C9 103.4(3) . 2_566 ?
O5 Sm1 C9 25.4(2) 2_566 2_566 ?
O5 Sm1 C1 134.4(3) 2_566 . ?
O5 Sm1 C1 108.1(3) . . ?
O3 Sm1 Sm1 68.02(17) . 2_566 ?
O3 Sm1 O4 133.3(2) . 2_566 ?
O3 Sm1 O5 80.1(2) . . ?
O3 Sm1 O5 66.8(2) . 2_566 ?
O3 Sm1 O6 82.2(2) . 2_566 ?
O3 Sm1 O1 146.6(2) . . ?
O3 Sm1 O2 142.1(2) . . ?
O3 Sm1 N2 72.4(2) . . ?
O3 Sm1 N1 77.3(3) . . ?
O3 Sm1 C9 70.2(3) . 2_566 ?
O3 Sm1 C1 157.8(3) . . ?
O6 Sm1 Sm1 84.72(17) 2_566 2_566 ?
O6 Sm1 O5 49.5(2) 2_566 2_566 ?
O6 Sm1 O1 81.9(2) 2_566 . ?
O6 Sm1 O2 132.8(2) 2_566 . ?
O6 Sm1 N2 134.6(3) 2_566 . ?
O6 Sm1 N1 76.8(3) 2_566 . ?
O6 Sm1 C9 24.5(2) 2_566 2_566 ?
O6 Sm1 C1 106.8(3) 2_566 . ?
O1 Sm1 Sm1 138.87(17) . 2_566 ?
O1 Sm1 O5 120.9(2) . 2_566 ?
O1 Sm1 N2 99.1(2) . . ?
O1 Sm1 N1 70.5(3) . . ?
O1 Sm1 C9 103.3(3) . 2_566 ?
O1 Sm1 C1 26.3(3) . . ?
O2 Sm1 Sm1 121.1(2) . 2_566 ?
O2 Sm1 O5 143.6(2) . 2_566 ?
O2 Sm1 O1 52.1(2) . . ?
O2 Sm1 N2 71.4(3) . . ?
O2 Sm1 N1 94.9(3) . . ?
O2 Sm1 C9 147.7(3) . 2_566 ?
O2 Sm1 C1 26.2(3) . . ?
N2 Sm1 Sm1 117.52(17) . 2_566 ?
N2 Sm1 O5 137.8(2) . 2_566 ?
N2 Sm1 N1 61.5(3) . . ?
N2 Sm1 C9 139.5(3) . 2_566 ?
N2 Sm1 C1 87.5(3) . . ?
N1 Sm1 Sm1 142.60(18) . 2_566 ?
N1 Sm1 O5 117.2(2) . 2_566 ?
N1 Sm1 C9 95.1(3) . 2_566 ?
N1 Sm1 C1 84.9(3) . . ?
C9 Sm1 Sm1 60.62(19) 2_566 2_566 ?
C1 Sm1 Sm1 132.0(2) . 2_566 ?
C1 Sm1 C9 125.2(3) . 2_566 ?
C17 O4 Sm1 137.6(7) . 2_566 ?
Sm1 O5 Sm1 102.0(2) . 2_566 ?
C9 O5 Sm1 172.3(6) . . ?
C9 O5 Sm1 85.1(5) . 2_566 ?
C17 O3 Sm1 137.2(7) . . ?
C9 O6 Sm1 103.4(6) . 2_566 ?
C1 O1 Sm1 89.5(6) . . ?
C1 O2 Sm1 95.6(7) . . ?
C34 N2 Sm1 119.4(7) . . ?
C34 N2 C30 117.9(9) . . ?
C30 N2 Sm1 122.4(7) . . ?
C29 N1 Sm1 122.9(7) . . ?
C29 N1 C25 116.6(10) . . ?
C25 N1 Sm1 119.9(7) . . ?
O5 C9 Sm1 69.6(5) . 2_566 ?
O5 C9 C10 120.2(9) . . ?
O6 C9 Sm1 52.1(5) . 2_566 ?
O6 C9 O5 120.3(9) . . ?
O6 C9 C10 119.3(9) . . ?
C10 C9 Sm1 167.5(7) . 2_566 ?
O4 C17 O3 125.4(10) . . ?
O4 C17 C18 118.3(9) . . ?
O3 C17 C18 116.4(9) . . ?
C19 C18 C17 120.5(9) . . ?
C19 C18 C23 119.6(10) . . ?
C23 C18 C17 119.8(10) . . ?
O1 C1 Sm1 64.2(5) . . ?
O1 C1 O2 121.1(10) . . ?
O1 C1 C2 121.0(10) . . ?
O2 C1 Sm1 58.2(5) . . ?
O2 C1 C2 117.9(10) . . ?
C2 C1 Sm1 167.9(8) . . ?
C15 C10 C9 118.7(9) . . ?
C11 C10 C9 119.4(9) . . ?
C11 C10 C15 121.8(10) . . ?
N2 C34 H34 116.9 . . ?
N2 C34 C33 126.1(10) . . ?
C33 C34 H34 116.9 . . ?
C34 C33 C32 115.8(11) . . ?
C34 C33 C36 123.4(11) . . ?
C32 C33 C36 120.8(10) . . ?
C18 C19 H19 120.1 . . ?
C18 C19 C20 119.8(11) . . ?
C20 C19 H19 120.1 . . ?
N2 C30 C29 117.9(9) . . ?
N2 C30 C31 121.2(10) . . ?
C31 C30 C29 121.0(10) . . ?
C18 C23 H23 119.7 . . ?
C22 C23 C18 120.6(11) . . ?
C22 C23 H23 119.7 . . ?
C23 C22 C21 118.7(11) . . ?
C23 C22 C24 120.3(12) . . ?
C21 C22 C24 121.0(11) . . ?
C10 C15 H15 121.0 . . ?
C10 C15 C14 118.0(10) . . ?
C14 C15 H15 121.0 . . ?
C7 C2 C1 120.4(10) . . ?
C3 C2 C1 121.0(11) . . ?
C3 C2 C7 118.6(10) . . ?
C2 C7 H7 118.7 . . ?
C6 C7 C2 122.5(11) . . ?
C6 C7 H7 118.7 . . ?
C15 C14 C16 118.9(10) . . ?
C13 C14 C15 119.8(10) . . ?
C13 C14 C16 121.1(10) . . ?
N1 C29 C30 114.2(9) . . ?
N1 C29 C28 123.8(11) . . ?
C28 C29 C30 122.0(10) . . ?
C33 C32 H32 119.8 . . ?
C31 C32 C33 120.4(11) . . ?
C31 C32 H32 119.8 . . ?
C10 C11 H11 120.8 . . ?
C10 C11 C12 118.4(10) . . ?
C12 C11 H11 120.8 . . ?
N1 C25 H25 118.3 . . ?
N1 C25 C26 123.5(10) . . ?
C26 C25 H25 118.3 . . ?
C22 C21 H21 119.3 . . ?
C20 C21 C22 121.4(11) . . ?
C20 C21 H21 119.3 . . ?
C2 C3 H3 120.4 . . ?
C2 C3 C4 119.2(12) . . ?
C4 C3 H3 120.4 . . ?
C30 C31 H31 120.8 . . ?
C32 C31 C30 118.5(11) . . ?
C32 C31 H31 120.8 . . ?
C14 C13 H13 119.9 . . ?
C14 C13 C12 120.2(10) . . ?
C12 C13 H13 119.9 . . ?
C11 C12 H12 119.2 . . ?
C13 C12 C11 121.6(11) . . ?
C13 C12 H12 119.2 . . ?
C33 C36 H36A 109.5 . . ?
C33 C36 H36B 109.5 . . ?
C33 C36 H36C 109.5 . . ?
H36A C36 H36B 109.5 . . ?
H36A C36 H36C 109.5 . . ?
H36B C36 H36C 109.5 . . ?
C19 C20 H20 120.0 . . ?
C21 C20 C19 120.0(12) . . ?
C21 C20 H20 120.0 . . ?
C7 C6 C5 117.5(12) . . ?
C7 C6 C8 121.8(11) . . ?
C5 C6 C8 120.7(12) . . ?
C29 C28 H28 120.9 . . ?
C29 C28 C27 118.3(12) . . ?
C27 C28 H28 120.9 . . ?
C3 C4 H4 119.9 . . ?
C5 C4 C3 120.2(11) . . ?
C5 C4 H4 119.9 . . ?
C6 C5 H5 119.1 . . ?
C4 C5 C6 121.9(12) . . ?
C4 C5 H5 119.1 . . ?
C25 C26 C27 117.6(11) . . ?
C25 C26 C35 120.8(11) . . ?
C27 C26 C35 121.5(11) . . ?
C28 C27 H27 119.9 . . ?
C26 C27 C28 120.2(12) . . ?
C26 C27 H27 119.9 . . ?
C14 C16 H16A 109.5 . . ?
C14 C16 H16B 109.5 . . ?
C14 C16 H16C 109.5 . . ?
H16A C16 H16B 109.5 . . ?
H16A C16 H16C 109.5 . . ?
H16B C16 H16C 109.5 . . ?
C6 C8 H8A 109.5 . . ?
C6 C8 H8B 109.5 . . ?
C6 C8 H8C 109.5 . . ?
H8A C8 H8B 109.5 . . ?
H8A C8 H8C 109.5 . . ?
H8B C8 H8C 109.5 . . ?
C26 C35 H35A 109.5 . . ?
C26 C35 H35B 109.5 . . ?
C26 C35 H35C 109.5 . . ?
H35A C35 H35B 109.5 . . ?
H35A C35 H35C 109.5 . . ?
H35B C35 H35C 109.5 . . ?
C22 C24 H24A 109.5 . . ?
C22 C24 H24B 109.5 . . ?
C22 C24 H24C 109.5 . . ?
H24A C24 H24B 109.5 . . ?
H24A C24 H24C 109.5 . . ?
H24B C24 H24C 109.5 . . ?
H8D O8 H8E 88.6 . . ?

loop_
_geom_bond_atom_site_label_1
_geom_bond_atom_site_label_2
_geom_bond_distance
_geom_bond_site_symmetry_2
_geom_bond_publ_flag
Sm1 Sm1 4.0312(15) 2_566 ?
Sm1 O4 2.375(7) 2_566 ?
Sm1 O5 2.798(7) 2_566 ?
Sm1 O5 2.380(7) . ?
Sm1 O3 2.365(7) . ?
Sm1 O6 2.413(7) 2_566 ?
Sm1 O1 2.567(7) . ?
Sm1 O2 2.436(8) . ?
Sm1 N2 2.614(9) . ?
Sm1 N1 2.623(9) . ?
Sm1 C9 2.975(10) 2_566 ?
Sm1 C1 2.852(11) . ?
O4 C17 1.244(12) . ?
O5 C9 1.280(12) . ?
O3 C17 1.269(12) . ?
O6 C9 1.268(11) . ?
O1 C1 1.264(13) . ?
O2 C1 1.265(13) . ?
N2 C34 1.324(13) . ?
N2 C30 1.327(14) . ?
N1 C29 1.353(14) . ?
N1 C25 1.373(13) . ?
C9 C10 1.492(14) . ?
C17 C18 1.514(15) . ?
C18 C19 1.375(15) . ?
C18 C23 1.412(15) . ?
C1 C2 1.486(15) . ?
C10 C15 1.402(14) . ?
C10 C11 1.377(15) . ?
C34 H34 0.9500 . ?
C34 C33 1.378(15) . ?
C33 C32 1.383(17) . ?
C33 C36 1.495(16) . ?
C19 H19 0.9500 . ?
C19 C20 1.389(16) . ?
C30 C29 1.501(15) . ?
C30 C31 1.420(16) . ?
C23 H23 0.9500 . ?
C23 C22 1.377(15) . ?
C22 C21 1.386(17) . ?
C22 C24 1.519(16) . ?
C15 H15 0.9500 . ?
C15 C14 1.413(15) . ?
C2 C7 1.413(17) . ?
C2 C3 1.393(16) . ?
C7 H7 0.9500 . ?
C7 C6 1.383(16) . ?
C14 C13 1.375(15) . ?
C14 C16 1.517(15) . ?
C29 C28 1.355(16) . ?
C32 H32 0.9500 . ?
C32 C31 1.380(18) . ?
C11 H11 0.9500 . ?
C11 C12 1.379(16) . ?
C25 H25 0.9500 . ?
C25 C26 1.375(16) . ?
C21 H21 0.9500 . ?
C21 C20 1.377(17) . ?
C3 H3 0.9500 . ?
C3 C4 1.409(17) . ?
C31 H31 0.9500 . ?
C13 H13 0.9500 . ?
C13 C12 1.376(16) . ?
C12 H12 0.9500 . ?
C36 H36A 0.9800 . ?
C36 H36B 0.9800 . ?
C36 H36C 0.9800 . ?
C20 H20 0.9500 . ?
C6 C5 1.389(17) . ?
C6 C8 1.503(18) . ?
C28 H28 0.9500 . ?
C28 C27 1.401(17) . ?
C4 H4 0.9500 . ?
C4 C5 1.382(18) . ?
C5 H5 0.9500 . ?
C26 C27 1.384(17) . ?
C26 C35 1.497(17) . ?
C27 H27 0.9500 . ?
C16 H16A 0.9800 . ?
C16 H16B 0.9800 . ?
C16 H16C 0.9800 . ?
C8 H8A 0.9800 . ?
C8 H8B 0.9800 . ?
C8 H8C 0.9800 . ?
C35 H35A 0.9800 . ?
C35 H35B 0.9800 . ?
C35 H35C 0.9800 . ?
C24 H24A 0.9800 . ?
C24 H24B 0.9800 . ?
C24 H24C 0.9800 . ?
O8 H8D 0.8700 . ?
O8 H8E 0.8699 . ?

loop_
_geom_torsion_atom_site_label_1
_geom_torsion_atom_site_label_2
_geom_torsion_atom_site_label_3
_geom_torsion_atom_site_label_4
_geom_torsion
_geom_torsion_site_symmetry_1
_geom_torsion_site_symmetry_2
_geom_torsion_site_symmetry_3
_geom_torsion_site_symmetry_4
_geom_torsion_publ_flag
Sm1 O4 C17 O3 -30.3(16) 2_566 . . . ?
Sm1 O4 C17 C18 147.9(7) 2_566 . . . ?
Sm1 O5 C9 O6 -12.3(9) 2_566 . . . ?
Sm1 O5 C9 C10 171.4(9) 2_566 . . . ?
Sm1 O3 C17 O4 3.7(17) . . . . ?
Sm1 O3 C17 C18 -174.6(6) . . . . ?
Sm1 O6 C9 O5 14.6(11) 2_566 . . . ?
Sm1 O6 C9 C10 -169.0(8) 2_566 . . . ?
Sm1 O1 C1 O2 -12.8(10) . . . . ?
Sm1 O1 C1 C2 167.5(9) . . . . ?
Sm1 O2 C1 O1 13.6(11) . . . . ?
Sm1 O2 C1 C2 -166.7(8) . . . . ?
Sm1 N2 C34 C33 172.4(8) . . . . ?
Sm1 N2 C30 C29 4.7(12) . . . . ?
Sm1 N2 C30 C31 -174.4(8) . . . . ?
Sm1 N1 C29 C30 -11.5(12) . . . . ?
Sm1 N1 C29 C28 167.0(9) . . . . ?
Sm1 N1 C25 C26 -170.0(9) . . . . ?
Sm1 C9 C10 C15 120(3) 2_566 . . . ?
Sm1 C9 C10 C11 -62(4) 2_566 . . . ?
Sm1 C1 C2 C7 -51(4) . . . . ?
Sm1 C1 C2 C3 128(4) . . . . ?
O4 C17 C18 C19 -173.2(10) . . . . ?
O4 C17 C18 C23 4.9(15) . . . . ?
O5 C9 C10 C15 -20.2(15) . . . . ?
O5 C9 C10 C11 158.1(10) . . . . ?
O3 C17 C18 C19 5.2(15) . . . . ?
O3 C17 C18 C23 -176.7(9) . . . . ?
O6 C9 C10 C15 163.5(10) . . . . ?
O6 C9 C10 C11 -18.3(15) . . . . ?
O1 C1 C2 C7 -162.9(10) . . . . ?
O1 C1 C2 C3 15.6(17) . . . . ?
O2 C1 C2 C7 17.4(16) . . . . ?
O2 C1 C2 C3 -164.1(11) . . . . ?
N2 C34 C33 C32 3.4(16) . . . . ?
N2 C34 C33 C36 -179.0(10) . . . . ?
N2 C30 C29 N1 4.3(14) . . . . ?
N2 C30 C29 C28 -174.2(10) . . . . ?
N2 C30 C31 C32 0.8(18) . . . . ?
N1 C29 C28 C27 3.6(18) . . . . ?
N1 C25 C26 C27 1.7(18) . . . . ?
N1 C25 C26 C35 178.2(11) . . . . ?
C9 C10 C15 C14 177.7(10) . . . . ?
C9 C10 C11 C12 -175.2(11) . . . . ?
C17 C18 C19 C20 177.8(10) . . . . ?
C17 C18 C23 C22 -177.3(10) . . . . ?
C18 C19 C20 C21 -0.3(17) . . . . ?
C18 C23 C22 C21 -0.9(16) . . . . ?
C18 C23 C22 C24 -179.1(10) . . . . ?
C1 C2 C7 C6 179.4(11) . . . . ?
C1 C2 C3 C4 179.2(11) . . . . ?
C10 C15 C14 C13 -3.0(16) . . . . ?
C10 C15 C14 C16 -178.6(10) . . . . ?
C10 C11 C12 C13 -2(2) . . . . ?
C34 N2 C30 C29 179.2(9) . . . . ?
C34 N2 C30 C31 0.0(15) . . . . ?
C34 C33 C32 C31 -2.3(17) . . . . ?
C33 C32 C31 C30 0.5(19) . . . . ?
C19 C18 C23 C22 0.8(16) . . . . ?
C30 N2 C34 C33 -2.2(16) . . . . ?
C30 C29 C28 C27 -178.0(10) . . . . ?
C23 C18 C19 C20 -0.2(16) . . . . ?
C23 C22 C21 C20 0.4(17) . . . . ?
C22 C21 C20 C19 0.2(17) . . . . ?
C15 C10 C11 C12 3.0(18) . . . . ?
C15 C14 C13 C12 3.9(18) . . . . ?
C2 C7 C6 C5 0.9(19) . . . . ?
C2 C7 C6 C8 -177.1(12) . . . . ?
C2 C3 C4 C5 2.1(19) . . . . ?
C7 C2 C3 C4 -2.3(18) . . . . ?
C7 C6 C5 C4 -1(2) . . . . ?
C14 C13 C12 C11 -1(2) . . . . ?
C29 N1 C25 C26 1.3(16) . . . . ?
C29 C30 C31 C32 -178.3(11) . . . . ?
C29 C28 C27 C26 -0.3(18) . . . . ?
C11 C10 C15 C14 -0.5(16) . . . . ?
C25 N1 C29 C30 177.4(9) . . . . ?
C25 N1 C29 C28 -4.1(16) . . . . ?
C25 C26 C27 C28 -2.2(18) . . . . ?
C3 C2 C7 C6 0.8(18) . . . . ?
C3 C4 C5 C6 0(2) . . . . ?
C31 C30 C29 N1 -176.6(10) . . . . ?
C31 C30 C29 C28 4.9(17) . . . . ?
C36 C33 C32 C31 180.0(11) . . . . ?
C16 C14 C13 C12 179.4(12) . . . . ?
C8 C6 C5 C4 176.9(13) . . . . ?
C35 C26 C27 C28 -178.7(12) . . . . ?
C24 C22 C21 C20 178.5(11) . . . . ?
